data_2002403
loop_
_publ_author_name
'Mumm, H C'
'Mueller-Buschbaum, Hk'

_publ_section_title 'Zur Kristallstruktur von Cu2 W O4'
_journal_name_full 'Journal of the Less-Common Metals'
_journal_page_first 85
_journal_page_last 90
_journal_paper_doi 10.1016/0022-5088(88)90165-8
_journal_volume 142
_journal_year 1988
_chemical_formula_structural 'Cu2 (W O4)'
_chemical_formula_sum 'Cu2 O4 W'
_chemical_name_systematic 'Dicopper(I) tungstate'
_space_group_IT_number 1
_symmetry_cell_setting triclinic
_symmetry_equiv_pos_as_xyz x,y,z
_symmetry_Int_Tables_number 1
_symmetry_space_group_name_Hall 'P 1'
_symmetry_space_group_name_H-M 'P 1'
_cell_angle_alpha 96.506(39)
_cell_angle_beta 94.033(90)
_cell_angle_gamma 110.270(102)
_cell_formula_units_Z 4
_cell_length_a 7.9018(94)
_cell_length_b 8.2008(82)
_cell_length_c 5.8718(68)
_cell_volume 352.2
_refine_ls_R_factor_all 0.063
_cod_database_code 2002403

loop_
_atom_site_label
_atom_site_type_symbol
_atom_site_symmetry_multiplicity
_atom_site_Wyckoff_symbol
_atom_site_fract_x
_atom_site_fract_y
_atom_site_fract_z
_atom_site_occupancy
_atom_site_attached_hydrogens
_atom_site_calc_flag
W1 W6+ 1 a 0.8806 0.7616 0.4168 1. 0 d
W2 W6+ 1 a 0.3365(10) 0.8269(10) 0.5867(13) 1. 0 d
W3 W6+ 1 a 0.5975(10) 0.2216(7) 0.7576(7) 1. 0 d
W4 W6+ 1 a 0.1845(10) 0.1793(9) 0.5955(12) 1. 0 d
Cu1 Cu1+ 1 a 0.4896(24) 0.3454(24) 0.251(3) 1. 0 d
Cu2 Cu1+ 1 a 0.2564(38) 0.9933(39) 0.0915(50) 1. 0 d
Cu3 Cu1+ 1 a 0.8705(26) 0.9423(25) 0.9447(33) 1. 0 d
Cu4 Cu1+ 1 a 0.9822(30) 0.6291(29) 0.9226(37) 1. 0 d
Cu5 Cu1+ 1 a 0.2538(30) 0.5107(27) 0.0786(38) 1. 0 d
Cu6 Cu1+ 1 a 0.6041(27) 0.0268(27) 0.2266(35) 1. 0 d
Cu7 Cu1+ 1 a 0.5748(27) 0.6155(27) 0.8554(35) 1. 0 d
Cu8 Cu1+ 1 a 0.9554(25) 0.3940(24) 0.2991(33) 1. 0 d
O1 O2- 1 a 0.322(8) 0.076(8) 0.801(9) 1. 0 d
O2 O2- 1 a 0.571(7) 0.394(7) 0.966(8) 1. 0 d
O3 O2- 1 a 0.165(6) 0.958(6) 0.394(7) 1. 0 d
O4 O2- 1 a 0.935(68) 0.983(7) 0.663(8) 1. 0 d
O5 O2- 1 a 0.795(6) 0.864(6) 0.207(7) 1. 0 d
O6 O2- 1 a 0.928(7) 0.581(7) 0.211(8) 1. 0 d
O7 O2- 1 a 0.201(7) 0.341(7) 0.831(8) 1. 0 d
O8 O2- 1 a 0.337(6) 0.688(6) 0.345(7) 1. 0 d
O9 O2- 1 a 0.531(7) .000(6) 0.549(7) 1. 0 d
O10 O2- 1 a 0.731(7) 0.155(7) 0.963(8) 1. 0 d
O11 O2- 1 a 0.411(6) 0.752(6) 0.817(7) 1. 0 d
O12 O2- 1 a 0.431(6) 0.295(6) 0.531(7) 1. 0 d
O13 O2- 1 a 0.096(8) 0.721(8) 0.629(9) 1. 0 d
O14 O2- 1 a 0.787(6) 0.340(6) 0.630(7) 1. 0 d
O15 O2- 1 a 0.702(9) 0.629(8) 0.555(9) 1. 0 d
O16 O2- 1 a 0.039(8) 0.218(8) 0.360(9) 1. 0 d

loop_
_atom_type_symbol
_atom_type_oxidation_number
W6+ 6.000
Cu1+ 1.000
O2- -2.000
